data_7029579
loop_
_publ_author_name
'Reiners, Matthias'
'Fecker, Ann Christin'
'Freytag, Matthias'
'Jones, Peter G.'
'Walter, Marc D.'

_publ_section_title
;
 Pentadienyl chemistry of the heavy alkaline-earth metals revisited.
;
_journal_issue 18
_journal_name_full 'Dalton transactions (Cambridge, England : 2003)'
_journal_page_first 6614
_journal_page_last 6617
_journal_paper_doi 10.1039/c4dt00545g
_journal_volume 43
_journal_year 2014
_chemical_formula_sum 'C30 H54 Ca O'
_chemical_formula_weight 470.81
_space_group_IT_number 14
_symmetry_cell_setting monoclinic
_symmetry_space_group_name_Hall '-P 2yn'
_symmetry_space_group_name_H-M 'P 1 21/n 1'
_atom_sites_solution_hydrogens geom
_atom_sites_solution_primary direct
_atom_sites_solution_secondary difmap
_audit_creation_method SHELXL-97
_cell_angle_alpha 90.00
_cell_angle_beta 105.501(2)
_cell_angle_gamma 90.00
_cell_formula_units_Z 4
_cell_length_a 9.9014(2)
_cell_length_b 21.7075(4)
_cell_length_c 14.4003(3)
_cell_measurement_reflns_used 41841
_cell_measurement_temperature 100(2)
_cell_measurement_theta_max 75.6760
_cell_measurement_theta_min 3.7650
_cell_volume 2982.54(11)
_computing_cell_refinement
; 
CrysAlisPro, Agilent Technologies, 
Version 1.171.36.28 (release 01-02-2013 CrysAlis171 .NET) 
(compiled Feb  1 2013,16:14:44) 
;
_computing_data_collection
; 
CrysAlisPro, Agilent Technologies, 
Version 1.171.36.28 (release 01-02-2013 CrysAlis171 .NET) 
(compiled Feb  1 2013,16:14:44) 
;
_computing_data_reduction
; 
CrysAlisPro, Agilent Technologies, 
Version 1.171.36.28 (release 01-02-2013 CrysAlis171 .NET) 
(compiled Feb  1 2013,16:14:44) 
;
_computing_molecular_graphics 'Bruker XP'
_computing_publication_material SHELXL-97
_computing_structure_refinement 'SHELXL-97 (Sheldrick, 1997)'
_computing_structure_solution 'SHELXS-97 (Sheldrick, 1990)'
_diffrn_ambient_temperature 100(2)
_diffrn_detector_area_resol_mean 10.3543
_diffrn_measured_fraction_theta_full 0.998
_diffrn_measured_fraction_theta_max 0.994
_diffrn_measurement_device_type 'Oxford Diffraction Xcalibur, Atlas, Nova'
_diffrn_measurement_method '\w scans'
_diffrn_radiation_monochromator mirror
_diffrn_radiation_source 'Nova (Cu) X-ray Source'
_diffrn_radiation_type 'Cu K\a'
_diffrn_radiation_wavelength 1.54184
_diffrn_reflns_av_R_equivalents 0.0475
_diffrn_reflns_av_sigmaI/netI 0.0153
_diffrn_reflns_limit_h_max 12
_diffrn_reflns_limit_h_min -12
_diffrn_reflns_limit_k_max 27
_diffrn_reflns_limit_k_min -27
_diffrn_reflns_limit_l_max 18
_diffrn_reflns_limit_l_min -17
_diffrn_reflns_number 78853
_diffrn_reflns_theta_full 75.00
_diffrn_reflns_theta_max 75.80
_diffrn_reflns_theta_min 3.78
_exptl_absorpt_coefficient_mu 1.923
_exptl_absorpt_correction_T_max 1.00000
_exptl_absorpt_correction_T_min 0.22053
_exptl_absorpt_correction_type multi-scan
_exptl_absorpt_process_details
; 
CrysAlisPro, Agilent Technologies, 
Version 1.171.36.28 (release 01-02-2013 CrysAlis171 .NET) 
(compiled Feb  1 2013,16:14:44) 
;
_exptl_crystal_colour colourless
_exptl_crystal_density_diffrn 1.048
_exptl_crystal_density_method 'not measured'
_exptl_crystal_description prism
_exptl_crystal_F_000 1048
_exptl_crystal_size_max 0.30
_exptl_crystal_size_mid 0.10
_exptl_crystal_size_min 0.08
_refine_diff_density_max 0.238
_refine_diff_density_min -0.256
_refine_diff_density_rms 0.034
_refine_ls_extinction_method none
_refine_ls_goodness_of_fit_ref 1.050
_refine_ls_hydrogen_treatment mixed
_refine_ls_matrix_type full
_refine_ls_number_parameters 341
_refine_ls_number_reflns 6171
_refine_ls_number_restraints 0
_refine_ls_restrained_S_all 1.050
_refine_ls_R_factor_all 0.0306
_refine_ls_R_factor_gt 0.0296
_refine_ls_shift/su_max 0.002
_refine_ls_shift/su_mean 0.000
_refine_ls_structure_factor_coef Fsqd
_refine_ls_weighting_details 'calc w=1/[\s^2^(Fo^2^)+(0.0429P)^2^+0.6718P] where P=(Fo^2^+2Fc^2^)/3'
_refine_ls_weighting_scheme calc
_refine_ls_wR_factor_gt 0.0785
_refine_ls_wR_factor_ref 0.0794
_reflns_number_gt 5935
_reflns_number_total 6171
_reflns_threshold_expression >2sigma(I)
_cod_data_source_file c4dt00545g2.cif
_cod_data_source_block mr22
_cod_depositor_comments
;
The following automatic conversions were performed:

data name '_iucr_refine_instruction_details' was replaced with
'_iucr_refine_instructions_details' as specified in the replacement
file 'data/replacement-values/replacement_tags.lst'.

Automatic conversion script
Id: cif_correct_tags 9268 2022-04-12 08:56:07Z antanas 
;
_cod_original_cell_volume 2982.56(10)
_cod_original_sg_symbol_H-M 'P 21/n'
_cod_database_code 7029579

loop_
_symmetry_equiv_pos_as_xyz
'x, y, z'
'-x+1/2, y+1/2, -z+1/2'
'-x, -y, -z'
'x-1/2, -y-1/2, z-1/2'

loop_
_atom_site_label
_atom_site_type_symbol
_atom_site_fract_x
_atom_site_fract_y
_atom_site_fract_z
_atom_site_U_iso_or_equiv
_atom_site_adp_type
_atom_site_occupancy
_atom_site_symmetry_multiplicity
_atom_site_calc_flag
_atom_site_refinement_flags
Ca Ca 0.229115(19) 0.639585(8) 0.347912(13) 0.01980(7) Uani 1 1 d .
C1 C 0.36113(11) 0.53689(5) 0.31433(8) 0.0238(2) Uani 1 1 d .
H1A H 0.4514(14) 0.5357(6) 0.3050(9) 0.029(3) Uiso 1 1 d .
H1B H 0.3552(14) 0.5303(6) 0.3807(10) 0.032(3) Uiso 1 1 d .
C2 C 0.24409(10) 0.53562(4) 0.23710(7) 0.02135(19) Uani 1 1 d .
C3 C 0.10215(10) 0.54030(5) 0.24122(7) 0.0224(2) Uani 1 1 d .
H3 H 0.0377(14) 0.5386(6) 0.1822(10) 0.025(3) Uiso 1 1 d .
C4 C 0.04071(10) 0.54257(4) 0.32030(7) 0.0222(2) Uani 1 1 d .
C5 C 0.11009(11) 0.54614(5) 0.41698(8) 0.0261(2) Uani 1 1 d .
H5A H 0.0579(14) 0.5490(6) 0.4650(10) 0.032(3) Uiso 1 1 d .
H5B H 0.2102(14) 0.5371(6) 0.4410(10) 0.029(3) Uiso 1 1 d .
C6 C 0.26338(10) 0.52829(5) 0.13403(7) 0.0241(2) Uani 1 1 d .
C7 C 0.21787(13) 0.46221(5) 0.10130(8) 0.0340(2) Uani 1 1 d .
H7A H 0.1184 0.4569 0.0980 0.051 Uiso 1 1 calc R
H7B H 0.2737 0.4328 0.1476 0.051 Uiso 1 1 calc R
H7C H 0.2325 0.4549 0.0375 0.051 Uiso 1 1 calc R
C8 C 0.17529(11) 0.57430(5) 0.06158(8) 0.0294(2) Uani 1 1 d .
H8A H 0.2032 0.6164 0.0828 0.044 Uiso 1 1 calc R
H8B H 0.0758 0.5685 0.0578 0.044 Uiso 1 1 calc R
H8C H 0.1907 0.5674 -0.0021 0.044 Uiso 1 1 calc R
C9 C 0.41583(12) 0.53653(6) 0.13080(9) 0.0357(3) Uani 1 1 d .
H9A H 0.4215 0.5322 0.0642 0.054 Uiso 1 1 calc R
H9B H 0.4745 0.5051 0.1711 0.054 Uiso 1 1 calc R
H9C H 0.4489 0.5776 0.1550 0.054 Uiso 1 1 calc R
C10 C -0.12218(10) 0.54031(5) 0.29151(8) 0.0245(2) Uani 1 1 d .
C11 C -0.18571(12) 0.56535(5) 0.36999(9) 0.0320(2) Uani 1 1 d .
H11A H -0.2882 0.5636 0.3473 0.048 Uiso 1 1 calc R
H11B H -0.1559 0.6081 0.3844 0.048 Uiso 1 1 calc R
H11C H -0.1537 0.5403 0.4284 0.048 Uiso 1 1 calc R
C12 C -0.16325(12) 0.47218(5) 0.27473(10) 0.0375(3) Uani 1 1 d .
H12A H -0.1211 0.4486 0.3334 0.056 Uiso 1 1 calc R
H12B H -0.1294 0.4562 0.2214 0.056 Uiso 1 1 calc R
H12C H -0.2655 0.4683 0.2587 0.056 Uiso 1 1 calc R
C13 C -0.18982(11) 0.57666(6) 0.19896(8) 0.0310(2) Uani 1 1 d .
H13A H -0.2918 0.5770 0.1881 0.047 Uiso 1 1 calc R
H13B H -0.1662 0.5570 0.1441 0.047 Uiso 1 1 calc R
H13C H -0.1545 0.6191 0.2058 0.047 Uiso 1 1 calc R
C14 C 0.27201(11) 0.71746(5) 0.20900(7) 0.0252(2) Uani 1 1 d .
H14A H 0.1703(15) 0.7132(6) 0.1788(10) 0.031(3) Uiso 1 1 d .
H14B H 0.3353(14) 0.7080(6) 0.1686(10) 0.032(3) Uiso 1 1 d .
C15 C 0.32395(10) 0.74829(4) 0.29488(7) 0.02152(19) Uani 1 1 d .
C16 C 0.24722(10) 0.76387(5) 0.36267(7) 0.02184(19) Uani 1 1 d .
H16 H 0.2990(14) 0.7851(6) 0.4173(10) 0.027(3) Uiso 1 1 d .
C17 C 0.10414(10) 0.75327(4) 0.35960(7) 0.02155(19) Uani 1 1 d .
C18 C 0.00747(10) 0.72019(5) 0.29058(8) 0.0245(2) Uani 1 1 d .
H18A H -0.0857(15) 0.7141(6) 0.2970(10) 0.031(3) Uiso 1 1 d .
H18B H 0.0187(14) 0.7105(6) 0.2297(10) 0.029(3) Uiso 1 1 d .
C19 C 0.48140(10) 0.76679(5) 0.32152(8) 0.0240(2) Uani 1 1 d .
C20 C 0.49256(12) 0.82697(5) 0.26782(10) 0.0343(3) Uani 1 1 d .
H20A H 0.4565 0.8203 0.1983 0.051 Uiso 1 1 calc R
H20B H 0.5909 0.8398 0.2826 0.051 Uiso 1 1 calc R
H20C H 0.4374 0.8592 0.2883 0.051 Uiso 1 1 calc R
C21 C 0.57080(11) 0.71744(5) 0.28954(9) 0.0318(2) Uani 1 1 d .
H21A H 0.5562 0.6776 0.3174 0.048 Uiso 1 1 calc R
H21B H 0.6700 0.7288 0.3118 0.048 Uiso 1 1 calc R
H21C H 0.5432 0.7144 0.2191 0.048 Uiso 1 1 calc R
C22 C 0.54572(11) 0.77759(6) 0.42976(8) 0.0335(2) Uani 1 1 d .
H22A H 0.5010 0.8133 0.4506 0.050 Uiso 1 1 calc R
H22B H 0.6465 0.7852 0.4419 0.050 Uiso 1 1 calc R
H22C H 0.5307 0.7411 0.4658 0.050 Uiso 1 1 calc R
C23 C 0.04968(11) 0.77952(5) 0.44383(8) 0.0249(2) Uani 1 1 d .
C24 C -0.05961(12) 0.82984(5) 0.40243(9) 0.0328(2) Uani 1 1 d .
H24A H -0.1347 0.8124 0.3503 0.049 Uiso 1 1 calc R
H24B H -0.0145 0.8637 0.3772 0.049 Uiso 1 1 calc R
H24C H -0.0992 0.8453 0.4535 0.049 Uiso 1 1 calc R
C25 C -0.01971(13) 0.72869(5) 0.48955(9) 0.0325(2) Uani 1 1 d .
H25A H -0.0539 0.7463 0.5417 0.049 Uiso 1 1 calc R
H25B H 0.0491 0.6964 0.5156 0.049 Uiso 1 1 calc R
H25C H -0.0985 0.7110 0.4405 0.049 Uiso 1 1 calc R
C26 C 0.16326(12) 0.80955(5) 0.52522(8) 0.0311(2) Uani 1 1 d .
H26A H 0.1207 0.8254 0.5745 0.047 Uiso 1 1 calc R
H26B H 0.2069 0.8435 0.4990 0.047 Uiso 1 1 calc R
H26C H 0.2347 0.7788 0.5541 0.047 Uiso 1 1 calc R
O O 0.41567(8) 0.63382(3) 0.49442(5) 0.02694(16) Uani 1 1 d .
C27 C 0.55283(11) 0.60491(6) 0.51080(8) 0.0321(2) Uani 1 1 d .
H27A H 0.6003 0.6189 0.4621 0.039 Uiso 1 1 calc R
H27B H 0.5436 0.5595 0.5070 0.039 Uiso 1 1 calc R
C28 C 0.63458(13) 0.62450(6) 0.61042(9) 0.0388(3) Uani 1 1 d .
H28A H 0.7064 0.5935 0.6404 0.047 Uiso 1 1 calc R
H28B H 0.6806 0.6649 0.6091 0.047 Uiso 1 1 calc R
C29 C 0.52180(16) 0.62857(6) 0.66265(9) 0.0445(3) Uani 1 1 d .
H29A H 0.5501 0.6562 0.7193 0.053 Uiso 1 1 calc R
H29B H 0.4991 0.5874 0.6840 0.053 Uiso 1 1 calc R
C30 C 0.39868(14) 0.65514(6) 0.58633(8) 0.0374(3) Uani 1 1 d .
H30A H 0.3089 0.6403 0.5960 0.045 Uiso 1 1 calc R
H30B H 0.3999 0.7007 0.5891 0.045 Uiso 1 1 calc R

loop_
_atom_site_aniso_label
_atom_site_aniso_U_11
_atom_site_aniso_U_22
_atom_site_aniso_U_33
_atom_site_aniso_U_23
_atom_site_aniso_U_13
_atom_site_aniso_U_12
Ca 0.01812(10) 0.02046(11) 0.02016(11) -0.00029(6) 0.00396(7) -0.00011(6)
C1 0.0191(5) 0.0252(5) 0.0255(5) -0.0023(4) 0.0032(4) 0.0026(4)
C2 0.0216(5) 0.0189(4) 0.0230(5) -0.0016(3) 0.0049(4) -0.0002(3)
C3 0.0182(5) 0.0268(5) 0.0205(5) -0.0009(4) 0.0019(4) -0.0009(4)
C4 0.0194(5) 0.0197(4) 0.0273(5) 0.0016(4) 0.0062(4) -0.0010(3)
C5 0.0253(5) 0.0292(5) 0.0243(5) 0.0039(4) 0.0075(4) -0.0017(4)
C6 0.0210(5) 0.0288(5) 0.0225(5) -0.0029(4) 0.0056(4) 0.0000(4)
C7 0.0429(7) 0.0311(6) 0.0278(6) -0.0080(4) 0.0092(5) -0.0019(5)
C8 0.0292(5) 0.0360(6) 0.0225(5) 0.0017(4) 0.0061(4) 0.0010(4)
C9 0.0236(5) 0.0544(7) 0.0309(6) -0.0016(5) 0.0105(4) 0.0008(5)
C10 0.0193(5) 0.0240(5) 0.0306(5) 0.0005(4) 0.0076(4) -0.0012(4)
C11 0.0259(5) 0.0361(6) 0.0370(6) 0.0031(5) 0.0137(5) 0.0047(4)
C12 0.0246(5) 0.0269(5) 0.0608(8) -0.0037(5) 0.0111(5) -0.0040(4)
C13 0.0187(5) 0.0397(6) 0.0329(6) 0.0042(5) 0.0038(4) -0.0005(4)
C14 0.0256(5) 0.0291(5) 0.0227(5) -0.0012(4) 0.0094(4) -0.0036(4)
C15 0.0205(5) 0.0201(4) 0.0243(5) 0.0019(4) 0.0065(4) -0.0009(4)
C16 0.0207(5) 0.0223(5) 0.0220(5) -0.0023(4) 0.0048(4) -0.0009(4)
C17 0.0220(5) 0.0198(4) 0.0235(5) 0.0004(4) 0.0072(4) 0.0020(4)
C18 0.0191(5) 0.0272(5) 0.0268(5) -0.0021(4) 0.0057(4) 0.0008(4)
C19 0.0203(5) 0.0247(5) 0.0278(5) -0.0006(4) 0.0079(4) -0.0018(4)
C20 0.0253(5) 0.0289(5) 0.0499(7) 0.0073(5) 0.0123(5) -0.0029(4)
C21 0.0236(5) 0.0342(6) 0.0378(6) -0.0030(5) 0.0085(4) 0.0042(4)
C22 0.0214(5) 0.0454(6) 0.0323(6) -0.0075(5) 0.0050(4) -0.0069(4)
C23 0.0246(5) 0.0250(5) 0.0272(5) -0.0030(4) 0.0109(4) -0.0013(4)
C24 0.0305(6) 0.0303(5) 0.0412(6) -0.0026(5) 0.0157(5) 0.0052(4)
C25 0.0379(6) 0.0323(6) 0.0319(6) -0.0027(4) 0.0173(5) -0.0060(5)
C26 0.0334(6) 0.0334(6) 0.0290(6) -0.0091(4) 0.0128(5) -0.0039(4)
O 0.0248(4) 0.0312(4) 0.0220(4) -0.0029(3) 0.0015(3) 0.0029(3)
C27 0.0256(5) 0.0382(6) 0.0289(6) 0.0005(4) 0.0009(4) 0.0056(4)
C28 0.0372(6) 0.0295(5) 0.0367(6) -0.0015(5) -0.0123(5) -0.0011(5)
C29 0.0672(9) 0.0370(6) 0.0228(6) -0.0014(5) 0.0008(6) 0.0105(6)
C30 0.0475(7) 0.0384(6) 0.0260(6) -0.0039(5) 0.0094(5) 0.0078(5)

loop_
_atom_type_symbol
_atom_type_description
_atom_type_scat_dispersion_real
_atom_type_scat_dispersion_imag
_atom_type_scat_source
C C 0.0181 0.0091 'International Tables Vol C Tables 4.2.6.8 and 6.1.1.4'
H H 0.0000 0.0000 'International Tables Vol C Tables 4.2.6.8 and 6.1.1.4'
O O 0.0492 0.0322 'International Tables Vol C Tables 4.2.6.8 and 6.1.1.4'
Ca Ca 0.3641 1.2855 'International Tables Vol C Tables 4.2.6.8 and 6.1.1.4'

loop_
_geom_angle_atom_site_label_1
_geom_angle_atom_site_label_2
_geom_angle_atom_site_label_3
_geom_angle
O Ca C5 86.89(3)
O Ca C1 79.55(3)
C5 Ca C1 73.83(3)
O Ca C16 87.93(3)
C5 Ca C16 138.99(3)
C1 Ca C16 144.46(3)
O Ca C15 92.84(3)
C5 Ca C15 169.43(3)
C1 Ca C15 116.53(3)
C16 Ca C15 30.50(3)
O Ca C14 116.10(3)
C5 Ca C14 155.80(3)
C1 Ca C14 101.68(3)
C16 Ca C14 54.71(3)
C15 Ca C14 29.25(3)
O Ca C3 125.33(3)
C5 Ca C3 55.29(3)
C1 Ca C3 54.68(3)
C16 Ca C3 146.70(3)
C15 Ca C3 131.54(3)
C14 Ca C3 102.29(3)
O Ca C18 131.21(3)
C5 Ca C18 101.46(3)
C1 Ca C18 149.09(3)
C16 Ca C18 54.66(3)
C15 Ca C18 70.88(3)
C14 Ca C18 69.86(3)
C3 Ca C18 96.99(3)
O Ca C4 114.56(3)
C5 Ca C4 29.32(3)
C1 Ca C4 71.67(3)
C16 Ca C4 142.78(3)
C15 Ca C4 152.59(3)
C14 Ca C4 126.48(3)
C3 Ca C4 29.99(3)
C18 Ca C4 89.31(3)
O Ca C17 104.02(3)
C5 Ca C17 113.79(3)
C1 Ca C17 171.52(3)
C16 Ca C17 30.00(3)
C15 Ca C17 56.04(3)
C14 Ca C17 69.84(3)
C3 Ca C17 125.75(3)
C18 Ca C17 28.89(3)
C4 Ca C17 112.90(3)
O Ca C2 108.27(3)
C5 Ca C2 72.22(3)
C1 Ca C2 28.98(3)
C16 Ca C2 146.92(3)
C15 Ca C2 117.73(3)
C14 Ca C2 92.25(3)
C3 Ca C2 29.83(3)
C18 Ca C2 120.13(3)
C4 Ca C2 55.94(3)
C17 Ca C2 147.49(3)
C2 C1 Ca 79.47(6)
C1 C2 C3 126.27(9)
C1 C2 C6 118.83(9)
C3 C2 C6 114.90(8)
C1 C2 Ca 71.54(6)
C3 C2 Ca 73.44(5)
C6 C2 Ca 131.89(6)
C2 C3 C4 132.08(9)
C2 C3 Ca 76.74(6)
C4 C3 Ca 75.87(6)
C5 C4 C3 127.09(9)
C5 C4 C10 118.16(9)
C3 C4 C10 114.75(9)
C5 C4 Ca 71.22(6)
C3 C4 Ca 74.14(5)
C10 C4 Ca 132.28(6)
C4 C5 Ca 79.46(6)
C9 C6 C8 106.76(9)
C9 C6 C7 108.03(9)
C8 C6 C7 109.35(9)
C9 C6 C2 112.97(9)
C8 C6 C2 112.92(8)
C7 C6 C2 106.69(8)
C11 C10 C12 108.30(9)
C11 C10 C13 106.70(9)
C12 C10 C13 108.76(9)
C11 C10 C4 113.15(9)
C12 C10 C4 106.52(8)
C13 C10 C4 113.26(8)
C15 C14 Ca 74.80(6)
C14 C15 C16 126.06(9)
C14 C15 C19 117.10(9)
C16 C15 C19 116.83(9)
C14 C15 Ca 75.94(6)
C16 C15 Ca 74.17(5)
C19 C15 Ca 123.55(6)
C17 C16 C15 130.30(9)
C17 C16 Ca 78.01(6)
C15 C16 Ca 75.33(6)
C18 C17 C16 126.73(9)
C18 C17 C23 115.58(9)
C16 C17 C23 117.67(9)
C18 C17 Ca 74.32(6)
C16 C17 Ca 71.98(5)
C23 C17 Ca 128.43(6)
C17 C18 Ca 76.79(6)
C22 C19 C21 107.14(9)
C22 C19 C20 108.35(9)
C21 C19 C20 108.49(9)
C22 C19 C15 113.96(8)
C21 C19 C15 111.44(8)
C20 C19 C15 107.31(8)
C26 C23 C25 107.32(9)
C26 C23 C24 106.84(9)
C25 C23 C24 109.05(9)
C26 C23 C17 114.42(8)
C25 C23 C17 110.94(8)
C24 C23 C17 108.11(9)
C30 O C27 108.62(8)
C30 O Ca 122.21(7)
C27 O Ca 128.90(6)
O C27 C28 105.83(9)
C29 C28 C27 102.15(10)
C28 C29 C30 102.68(10)
O C30 C29 105.78(10)

loop_
_geom_bond_atom_site_label_1
_geom_bond_atom_site_label_2
_geom_bond_distance
Ca O 2.4074(7)
Ca C5 2.6681(10)
Ca C1 2.6925(10)
Ca C16 2.7084(10)
Ca C15 2.7233(10)
Ca C14 2.7374(10)
Ca C3 2.7484(10)
Ca C18 2.7551(10)
Ca C4 2.7707(10)
Ca C17 2.7859(10)
Ca C2 2.7908(10)
C1 C2 1.3755(14)
C2 C3 1.4261(14)
C2 C6 1.5544(14)
C3 C4 1.4282(14)
C4 C5 1.3801(15)
C4 C10 1.5551(13)
C6 C9 1.5330(14)
C6 C8 1.5364(15)
C6 C7 1.5392(15)
C10 C11 1.5324(15)
C10 C12 1.5357(14)
C10 C13 1.5395(15)
C14 C15 1.3791(14)
C15 C16 1.4288(14)
C15 C19 1.5554(13)
C16 C17 1.4242(14)
C17 C18 1.3825(14)
C17 C23 1.5609(13)
C19 C22 1.5360(15)
C19 C21 1.5367(14)
C19 C20 1.5369(15)
C23 C26 1.5358(15)
C23 C25 1.5378(14)
C23 C24 1.5409(15)
O C30 1.4538(13)
O C27 1.4569(13)
C27 C28 1.5077(16)
C28 C29 1.507(2)
C29 C30 1.5199(18)

loop_
_geom_torsion_atom_site_label_1
_geom_torsion_atom_site_label_2
_geom_torsion_atom_site_label_3
_geom_torsion_atom_site_label_4
_geom_torsion
O Ca C1 C2 172.14(7)
C5 Ca C1 C2 82.37(6)
C16 Ca C1 C2 -116.60(7)
C15 Ca C1 C2 -99.91(6)
C14 Ca C1 C2 -73.11(6)
C3 Ca C1 C2 23.78(6)
C18 Ca C1 C2 -2.94(10)
C4 Ca C1 C2 51.72(6)
C17 Ca C1 C2 -72.1(2)
Ca C1 C2 C3 -51.86(10)
Ca C1 C2 C6 128.30(8)
O Ca C2 C1 -8.14(7)
C5 Ca C2 C1 -88.59(7)
C16 Ca C2 C1 107.77(7)
C15 Ca C2 C1 95.30(7)
C14 Ca C2 C1 110.32(6)
C3 Ca C2 C1 -138.58(9)
C18 Ca C2 C1 178.25(6)
C4 Ca C2 C1 -115.91(7)
C17 Ca C2 C1 164.86(6)
O Ca C2 C3 130.44(6)
C5 Ca C2 C3 49.99(6)
C1 Ca C2 C3 138.58(9)
C16 Ca C2 C3 -113.64(7)
C15 Ca C2 C3 -126.11(6)
C14 Ca C2 C3 -111.09(6)
C18 Ca C2 C3 -43.16(7)
C4 Ca C2 C3 22.67(5)
C17 Ca C2 C3 -56.56(8)
O Ca C2 C6 -120.69(8)
C5 Ca C2 C6 158.86(9)
C1 Ca C2 C6 -112.55(11)
C16 Ca C2 C6 -4.78(12)
C15 Ca C2 C6 -17.25(9)
C14 Ca C2 C6 -2.23(9)
C3 Ca C2 C6 108.87(11)
C18 Ca C2 C6 65.70(9)
C4 Ca C2 C6 131.54(9)
C17 Ca C2 C6 52.31(11)
C1 C2 C3 C4 -5.47(18)
C6 C2 C3 C4 174.38(10)
Ca C2 C3 C4 -56.58(11)
C1 C2 C3 Ca 51.10(10)
C6 C2 C3 Ca -129.04(8)
O Ca C3 C2 -62.36(7)
C5 Ca C3 C2 -117.47(7)
C1 Ca C3 C2 -23.13(6)
C16 Ca C3 C2 114.40(7)
C15 Ca C3 C2 72.81(7)
C14 Ca C3 C2 72.58(6)
C18 Ca C3 C2 143.41(6)
C4 Ca C3 C2 -140.30(9)
C17 Ca C3 C2 146.45(5)
O Ca C3 C4 77.94(6)
C5 Ca C3 C4 22.83(6)
C1 Ca C3 C4 117.16(7)
C16 Ca C3 C4 -105.30(7)
C15 Ca C3 C4 -146.89(5)
C14 Ca C3 C4 -147.12(6)
C18 Ca C3 C4 -76.29(6)
C17 Ca C3 C4 -73.25(7)
C2 Ca C3 C4 140.30(9)
C2 C3 C4 C5 6.28(18)
Ca C3 C4 C5 -50.62(10)
C2 C3 C4 C10 -173.37(10)
Ca C3 C4 C10 129.73(8)
C2 C3 C4 Ca 56.90(11)
O Ca C4 C5 20.66(7)
C1 Ca C4 C5 89.47(6)
C16 Ca C4 C5 -101.75(7)
C15 Ca C4 C5 -157.99(7)
C14 Ca C4 C5 -179.37(6)
C3 Ca C4 C5 139.36(9)
C18 Ca C4 C5 -115.30(6)
C17 Ca C4 C5 -98.17(6)
C2 Ca C4 C5 116.81(7)
O Ca C4 C3 -118.70(6)
C5 Ca C4 C3 -139.36(9)
C1 Ca C4 C3 -49.88(6)
C16 Ca C4 C3 118.89(6)
C15 Ca C4 C3 62.65(9)
C14 Ca C4 C3 41.27(7)
C18 Ca C4 C3 105.34(6)
C17 Ca C4 C3 122.47(6)
C2 Ca C4 C3 -22.55(5)
O Ca C4 C10 132.04(9)
C5 Ca C4 C10 111.37(12)
C1 Ca C4 C10 -159.15(10)
C16 Ca C4 C10 9.63(12)
C15 Ca C4 C10 -46.62(12)
C14 Ca C4 C10 -67.99(10)
C3 Ca C4 C10 -109.27(11)
C18 Ca C4 C10 -3.93(9)
C17 Ca C4 C10 13.20(10)
C2 Ca C4 C10 -131.82(10)
C3 C4 C5 Ca 51.76(10)
C10 C4 C5 Ca -128.60(8)
O Ca C5 C4 -161.25(6)
C1 Ca C5 C4 -81.23(6)
C16 Ca C5 C4 115.51(7)
C15 Ca C5 C4 109.96(17)
C14 Ca C5 C4 1.24(12)
C3 Ca C5 C4 -23.33(6)
C18 Ca C5 C4 67.28(6)
C17 Ca C5 C4 94.79(6)
C2 Ca C5 C4 -50.94(6)
C1 C2 C6 C9 -11.78(13)
C3 C2 C6 C9 168.36(9)
Ca C2 C6 C9 78.69(11)
C1 C2 C6 C8 -133.06(10)
C3 C2 C6 C8 47.07(12)
Ca C2 C6 C8 -42.59(12)
C1 C2 C6 C7 106.78(10)
C3 C2 C6 C7 -73.08(11)
Ca C2 C6 C7 -162.75(7)
C5 C4 C10 C11 20.85(13)
C3 C4 C10 C11 -159.47(9)
Ca C4 C10 C11 -68.76(12)
C5 C4 C10 C12 -98.04(11)
C3 C4 C10 C12 81.65(11)
Ca C4 C10 C12 172.36(8)
C5 C4 C10 C13 142.45(10)
C3 C4 C10 C13 -37.87(12)
Ca C4 C10 C13 52.84(12)
O Ca C14 C15 -40.38(7)
C5 Ca C14 C15 159.17(8)
C1 Ca C14 C15 -124.36(6)
C16 Ca C14 C15 26.29(6)
C3 Ca C14 C15 179.65(6)
C18 Ca C14 C15 86.62(6)
C4 Ca C14 C15 159.92(6)
C17 Ca C14 C15 55.80(6)
C2 Ca C14 C15 -152.00(6)
Ca C14 C15 C16 -57.98(10)
Ca C14 C15 C19 120.78(8)
O Ca C15 C14 144.38(6)
C5 Ca C15 C14 -127.38(17)
C1 Ca C15 C14 64.64(7)
C16 Ca C15 C14 -134.57(9)
C3 Ca C15 C14 -0.46(8)
C18 Ca C15 C14 -82.71(6)
C4 Ca C15 C14 -36.85(10)
C17 Ca C15 C14 -110.61(7)
C2 Ca C15 C14 32.00(7)
O Ca C15 C16 -81.06(6)
C5 Ca C15 C16 7.2(2)
C1 Ca C15 C16 -160.80(6)
C14 Ca C15 C16 134.57(9)
C3 Ca C15 C16 134.10(6)
C18 Ca C15 C16 51.86(6)
C4 Ca C15 C16 97.72(8)
C17 Ca C15 C16 23.96(5)
C2 Ca C15 C16 166.57(5)
O Ca C15 C19 30.96(8)
C5 Ca C15 C19 119.20(17)
C1 Ca C15 C19 -48.78(9)
C16 Ca C15 C19 112.01(10)
C14 Ca C15 C19 -113.42(10)
C3 Ca C15 C19 -113.88(8)
C18 Ca C15 C19 163.88(8)
C4 Ca C15 C19 -150.27(7)
C17 Ca C15 C19 135.97(9)
C2 Ca C15 C19 -81.42(8)
C14 C15 C16 C17 -1.01(18)
C19 C15 C16 C17 -179.78(10)
Ca C15 C16 C17 -59.76(10)
C14 C15 C16 Ca 58.75(10)
C19 C15 C16 Ca -120.02(8)
O Ca C16 C17 -123.19(6)
C5 Ca C16 C17 -40.34(8)
C1 Ca C16 C17 168.07(6)
C15 Ca C16 C17 137.66(9)
C14 Ca C16 C17 112.41(7)
C3 Ca C16 C17 59.45(8)
C18 Ca C16 C17 23.29(5)
C4 Ca C16 C17 6.60(8)
C2 Ca C16 C17 115.53(7)
O Ca C16 C15 99.15(6)
C5 Ca C16 C15 -178.00(6)
C1 Ca C16 C15 30.42(9)
C14 Ca C16 C15 -25.25(5)
C3 Ca C16 C15 -78.20(8)
C18 Ca C16 C15 -114.36(7)
C4 Ca C16 C15 -131.05(6)
C17 Ca C16 C15 -137.66(9)
C2 Ca C16 C15 -22.13(9)
C15 C16 C17 C18 5.37(18)
Ca C16 C17 C18 -53.33(10)
C15 C16 C17 C23 -176.73(10)
Ca C16 C17 C23 124.58(8)
C15 C16 C17 Ca 58.69(10)
O Ca C17 C18 -162.35(6)
C5 Ca C17 C18 -69.55(7)
C1 Ca C17 C18 83.6(2)
C16 Ca C17 C18 138.11(9)
C15 Ca C17 C18 113.77(7)
C14 Ca C17 C18 84.61(6)
C3 Ca C17 C18 -6.25(7)
C4 Ca C17 C18 -37.56(7)
C2 Ca C17 C18 24.50(9)
O Ca C17 C16 59.54(6)
C5 Ca C17 C16 152.34(6)
C1 Ca C17 C16 -54.5(2)
C15 Ca C17 C16 -24.34(5)
C14 Ca C17 C16 -53.50(6)
C3 Ca C17 C16 -144.36(6)
C18 Ca C17 C16 -138.11(9)
C4 Ca C17 C16 -175.67(6)
C2 Ca C17 C16 -113.61(7)
O Ca C17 C23 -51.88(8)
C5 Ca C17 C23 40.92(9)
C1 Ca C17 C23 -165.94(18)
C16 Ca C17 C23 -111.42(10)
C15 Ca C17 C23 -135.76(9)
C14 Ca C17 C23 -164.92(9)
C3 Ca C17 C23 104.21(8)
C18 Ca C17 C23 110.47(11)
C4 Ca C17 C23 72.91(9)
C2 Ca C17 C23 134.97(8)
C16 C17 C18 Ca 52.39(10)
C23 C17 C18 Ca -125.55(8)
O Ca C18 C17 23.02(8)
C5 Ca C18 C17 118.98(6)
C1 Ca C18 C17 -163.42(6)
C16 Ca C18 C17 -24.16(6)
C15 Ca C18 C17 -53.46(6)
C14 Ca C18 C17 -84.54(6)
C3 Ca C18 C17 174.89(6)
C4 Ca C18 C17 145.83(6)
C2 Ca C18 C17 -165.06(6)
C14 C15 C19 C22 -157.78(10)
C16 C15 C19 C22 21.10(13)
Ca C15 C19 C22 -67.10(11)
C14 C15 C19 C21 -36.38(13)
C16 C15 C19 C21 142.50(9)
Ca C15 C19 C21 54.30(11)
C14 C15 C19 C20 82.25(11)
C16 C15 C19 C20 -98.86(11)
Ca C15 C19 C20 172.94(7)
C18 C17 C23 C26 173.29(9)
C16 C17 C23 C26 -4.85(13)
Ca C17 C23 C26 83.45(10)
C18 C17 C23 C25 51.71(12)
C16 C17 C23 C25 -126.43(10)
Ca C17 C23 C25 -38.13(12)
C18 C17 C23 C24 -67.81(11)
C16 C17 C23 C24 114.05(10)
Ca C17 C23 C24 -157.65(7)
C5 Ca O C30 -73.60(8)
C1 Ca O C30 -147.73(8)
C16 Ca O C30 65.70(8)
C15 Ca O C30 95.81(8)
C14 Ca O C30 114.29(8)
C3 Ca O C30 -116.08(8)
C18 Ca O C30 28.92(9)
C4 Ca O C30 -83.57(8)
C17 Ca O C30 40.15(8)
C2 Ca O C30 -143.73(8)
C5 Ca O C27 99.77(9)
C1 Ca O C27 25.65(8)
C16 Ca O C27 -120.93(9)
C15 Ca O C27 -90.81(9)
C14 Ca O C27 -72.33(9)
C3 Ca O C27 57.29(9)
C18 Ca O C27 -157.70(8)
C4 Ca O C27 89.81(9)
C17 Ca O C27 -146.48(8)
C2 Ca O C27 29.65(9)
C30 O C27 C28 -15.19(12)
Ca O C27 C28 170.72(7)
O C27 C28 C29 33.41(12)
C27 C28 C29 C30 -38.15(12)
C27 O C30 C29 -9.24(13)
Ca O C30 C29 165.33(8)
C28 C29 C30 O 29.83(13)
